data_7021939
loop_
_publ_author_name
'Stokes, Francesca A.'
'Vincent, Mark A.'
'Hillier, Ian H.'
'Ronson, Tanya K.'
'Steiner, Alexander'
'Wheatley, Andrew E. H.'
'Wood, Paul T.'
'Wright, Dominic S.'

_publ_section_title
;
 Reactions of Cp2M (M = Ni, V) with dilithium diamido-aryl reagents;
 retention and oxidation of the transition metal ions.
;
_journal_issue 38
_journal_name_full 'Dalton transactions (Cambridge, England : 2003)'
_journal_page_first 13923
_journal_page_last 13930
_journal_paper_doi 10.1039/c3dt51632f
_journal_volume 42
_journal_year 2013
_chemical_formula_moiety 'C54 H66 Li3 N6 O6 V, 2(C4 H8 O)'
_chemical_formula_sum 'C62 H82 Li3 N6 O8 V'
_chemical_formula_weight 1111.10
_chemical_name_systematic
; 
 ? 
;
_space_group_IT_number 15
_symmetry_cell_setting monoclinic
_symmetry_space_group_name_Hall '-C 2yc'
_symmetry_space_group_name_H-M 'C 1 2/c 1'
_atom_sites_solution_hydrogens geom
_atom_sites_solution_primary direct
_atom_sites_solution_secondary difmap
_audit_creation_method SHELXL-97
_cell_angle_alpha 90.00
_cell_angle_beta 119.140(1)
_cell_angle_gamma 90.00
_cell_formula_units_Z 4
_cell_length_a 25.7117(6)
_cell_length_b 14.1550(4)
_cell_length_c 18.9518(6)
_cell_measurement_temperature 150(2)
_cell_volume 6024.5(3)
_computing_cell_refinement 'HKL Scalepack (Otwinowski & Minor 1997)'
_computing_data_collection 'Collect (Nonius B.V. 1998)'
_computing_data_reduction
;
 HKL Denzo and Scalepack (Otwinowski & Minor 1997)
;
_computing_publication_material 'SHELXL-97 (Sheldrick 1997)'
_computing_structure_refinement 'SHELXL-97 (Sheldrick 1997)'
_computing_structure_solution 'SIR-92 (Altomare et al. 1994)'
_diffrn_ambient_temperature 150(2)
_diffrn_measured_fraction_theta_full 0.988
_diffrn_measured_fraction_theta_max 0.988
_diffrn_measurement_device_type 'Nonius Kappa CCD'
_diffrn_measurement_method 'Thin slice \w and \f scans'
_diffrn_radiation_source 'fine-focus sealed tube'
_diffrn_radiation_type MoK\a
_diffrn_radiation_wavelength 0.71073
_diffrn_reflns_av_R_equivalents 0.0640
_diffrn_reflns_av_sigmaI/netI 0.0751
_diffrn_reflns_limit_h_max 31
_diffrn_reflns_limit_h_min -32
_diffrn_reflns_limit_k_max 17
_diffrn_reflns_limit_k_min -17
_diffrn_reflns_limit_l_max 23
_diffrn_reflns_limit_l_min -20
_diffrn_reflns_number 21086
_diffrn_reflns_theta_full 26.38
_diffrn_reflns_theta_max 26.38
_diffrn_reflns_theta_min 3.64
_exptl_absorpt_coefficient_mu 0.222
_exptl_absorpt_correction_T_max 0.978
_exptl_absorpt_correction_T_min 0.884
_exptl_absorpt_correction_type multi-scan
_exptl_absorpt_process_details
;
multi-scan from symmetry-related measurements 
 Sortav (Blessing 1995)
;
_exptl_crystal_colour red
_exptl_crystal_density_diffrn 1.225
_exptl_crystal_density_method 'not measured'
_exptl_crystal_description block
_exptl_crystal_F_000 2368
_exptl_crystal_size_max 0.10
_exptl_crystal_size_mid 0.07
_exptl_crystal_size_min 0.05
_refine_diff_density_max 0.683
_refine_diff_density_min -0.373
_refine_diff_density_rms 0.065
_refine_ls_extinction_method none
_refine_ls_goodness_of_fit_ref 1.067
_refine_ls_hydrogen_treatment constr
_refine_ls_matrix_type full
_refine_ls_number_parameters 351
_refine_ls_number_reflns 6087
_refine_ls_number_restraints 18
_refine_ls_restrained_S_all 1.096
_refine_ls_R_factor_all 0.1150
_refine_ls_R_factor_gt 0.0686
_refine_ls_shift/su_max 0.000
_refine_ls_shift/su_mean 0.000
_refine_ls_structure_factor_coef Fsqd
_refine_ls_weighting_details 'calc w=1/[\s^2^(Fo^2^)+(0.1078P)^2^+4.0268P] where P=(Fo^2^+2Fc^2^)/3'
_refine_ls_weighting_scheme calc
_refine_ls_wR_factor_gt 0.1828
_refine_ls_wR_factor_ref 0.2060
_reflns_number_gt 3812
_reflns_number_total 6087
_reflns_threshold_expression >2sigma(I)
_cod_data_source_file c3dt51632f.txt
_cod_data_source_block dw1245
_cod_original_sg_symbol_H-M C2/c
_cod_database_code 7021939

loop_
_symmetry_equiv_pos_as_xyz
'x, y, z'
'-x, y, -z+1/2'
'x+1/2, y+1/2, z'
'-x+1/2, y+1/2, -z+1/2'
'-x, -y, -z'
'x, -y, z-1/2'
'-x+1/2, -y+1/2, -z'
'x+1/2, -y+1/2, z-1/2'

loop_
_atom_site_label
_atom_site_type_symbol
_atom_site_fract_x
_atom_site_fract_y
_atom_site_fract_z
_atom_site_U_iso_or_equiv
_atom_site_adp_type
_atom_site_occupancy
_atom_site_symmetry_multiplicity
_atom_site_calc_flag
_atom_site_refinement_flags
_atom_site_disorder_assembly
_atom_site_disorder_group
V1 V 0.0000 0.26760(5) 0.2500 0.0332(2) Uani 1 2 d S . .
O1 O -0.14461(10) 0.46133(17) 0.16598(13) 0.0466(6) Uani 1 1 d . . .
O2 O -0.13393(9) 0.37439(18) 0.31077(13) 0.0460(6) Uani 1 1 d . . .
O3 O -0.06445(11) -0.01800(18) 0.19575(15) 0.0508(6) Uani 1 1 d . . .
Li1 Li -0.0953(2) 0.3682(4) 0.2446(3) 0.0411(13) Uani 1 1 d . . .
Li2 Li 0.0000 0.0739(6) 0.2500 0.050(2) Uani 1 2 d S . .
N1 N -0.00191(11) 0.37610(18) 0.32068(15) 0.0346(6) Uani 1 1 d . . .
N2 N -0.08998(11) 0.24630(18) 0.18400(16) 0.0363(6) Uani 1 1 d . . .
N3 N -0.00746(12) 0.16937(19) 0.32720(17) 0.0401(7) Uani 1 1 d . . .
C1 C 0.00547(12) 0.4725(2) 0.32040(18) 0.0351(7) Uani 1 1 d . . .
C2 C 0.0000 0.5219(3) 0.2500 0.0350(10) Uani 1 2 d S . .
C3 C 0.0000 0.6228(3) 0.2500 0.0414(11) Uani 1 2 d S . .
C4 C 0.00900(14) 0.6729(2) 0.3198(2) 0.0461(9) Uani 1 1 d . . .
H4A H 0.0091 0.7400 0.3197 0.055 Uiso 1 1 calc R . .
C5 C 0.01748(14) 0.6252(3) 0.3874(2) 0.0457(9) Uani 1 1 d . . .
H5A H 0.0245 0.6594 0.4343 0.055 Uiso 1 1 calc R . .
C6 C 0.01586(14) 0.5274(2) 0.3879(2) 0.0409(8) Uani 1 1 d . . .
H6A H 0.0220 0.4962 0.4357 0.049 Uiso 1 1 calc R . .
C7 C -0.17093(16) 0.4515(3) 0.0802(2) 0.0538(10) Uani 1 1 d . . .
H7A H -0.1888 0.3880 0.0626 0.065 Uiso 1 1 calc R . .
H7B H -0.1409 0.4612 0.0625 0.065 Uiso 1 1 calc R . .
C8 C -0.21806(18) 0.5271(3) 0.0464(2) 0.0639(11) Uani 1 1 d . . .
H8A H -0.2262 0.5471 -0.0081 0.077 Uiso 1 1 calc R . .
H8B H -0.2556 0.5054 0.0436 0.077 Uiso 1 1 calc R . .
C9 C -0.1901(2) 0.6052(3) 0.1067(3) 0.0762(13) Uani 1 1 d . . .
H9A H -0.2209 0.6459 0.1082 0.091 Uiso 1 1 calc R . .
H9B H -0.1642 0.6448 0.0935 0.091 Uiso 1 1 calc R . .
C10 C -0.15426(16) 0.5553(3) 0.1856(2) 0.0538(10) Uani 1 1 d . . .
H10A H -0.1158 0.5879 0.2186 0.065 Uiso 1 1 calc R . .
H10B H -0.1762 0.5536 0.2164 0.065 Uiso 1 1 calc R . .
C11 C -0.19633(14) 0.3527(3) 0.2764(2) 0.0468(9) Uani 1 1 d . . .
H11A H -0.2067 0.2965 0.2410 0.056 Uiso 1 1 calc R . .
H11B H -0.2209 0.4066 0.2441 0.056 Uiso 1 1 calc R . .
C12 C -0.20666(18) 0.3337(4) 0.3465(3) 0.0694(12) Uani 1 1 d . . .
H12A H -0.2432 0.3658 0.3389 0.083 Uiso 1 1 calc R . .
H12B H -0.2106 0.2650 0.3527 0.083 Uiso 1 1 calc R . .
C13 C -0.1536(2) 0.3720(6) 0.4174(3) 0.115(2) Uani 1 1 d . . .
H13A H -0.1605 0.4382 0.4276 0.138 Uiso 1 1 calc R . .
H13B H -0.1438 0.3339 0.4661 0.138 Uiso 1 1 calc R . .
C14 C -0.10574(17) 0.3668(3) 0.3972(2) 0.0590(11) Uani 1 1 d . . .
H14A H -0.0771 0.4191 0.4232 0.071 Uiso 1 1 calc R . .
H14B H -0.0842 0.3060 0.4156 0.071 Uiso 1 1 calc R . .
C15 C -0.13078(14) 0.1909(2) 0.1932(2) 0.0384(8) Uani 1 1 d . . .
C16 C -0.18852(15) 0.1785(3) 0.1284(2) 0.0479(9) Uani 1 1 d . . .
H16A H -0.1976 0.2021 0.0767 0.057 Uiso 1 1 calc R . .
C17 C -0.23276(16) 0.1330(3) 0.1371(3) 0.0542(10) Uani 1 1 d . . .
H17A H -0.2713 0.1253 0.0917 0.065 Uiso 1 1 calc R . .
C18 C -0.22122(17) 0.0997(3) 0.2100(3) 0.0645(12) Uani 1 1 d . . .
H18A H -0.2526 0.0719 0.2158 0.077 Uiso 1 1 calc R . .
C19 C -0.16336(17) 0.1050(3) 0.2784(3) 0.0540(10) Uani 1 1 d . . .
C20 C -0.1513(2) 0.0677(3) 0.3535(3) 0.0753(14) Uani 1 1 d . . .
H20A H -0.1825 0.0404 0.3598 0.090 Uiso 1 1 calc R . .
C21 C -0.0949(2) 0.0706(3) 0.4176(3) 0.0763(14) Uani 1 1 d . . .
H21A H -0.0877 0.0478 0.4687 0.092 Uiso 1 1 calc R . .
C22 C -0.04740(19) 0.1066(3) 0.4092(3) 0.0588(10) Uani 1 1 d . . .
H22A H -0.0084 0.1059 0.4544 0.071 Uiso 1 1 calc R . .
C23 C -0.05606(16) 0.1432(2) 0.3363(2) 0.0449(8) Uani 1 1 d . . .
C24 C -0.11599(15) 0.1486(2) 0.2694(2) 0.0446(9) Uani 1 1 d . . .
C25 C -0.08041(18) -0.0829(3) 0.2397(2) 0.0550(10) Uani 1 1 d . . .
H25A H -0.0962 -0.0485 0.2707 0.066 Uiso 1 1 calc R . .
H25B H -0.0452 -0.1199 0.2779 0.066 Uiso 1 1 calc R . .
C26 C -0.1268(2) -0.1466(5) 0.1792(4) 0.107(2) Uani 1 1 d . . .
H26A H -0.1659 -0.1346 0.1759 0.129 Uiso 1 1 calc R . .
H26B H -0.1159 -0.2136 0.1938 0.129 Uiso 1 1 calc R . .
C27 C -0.1291(2) -0.1237(4) 0.1004(3) 0.0886(17) Uani 1 1 d . . .
H27A H -0.1705 -0.1265 0.0551 0.106 Uiso 1 1 calc R . .
H27B H -0.1040 -0.1678 0.0894 0.106 Uiso 1 1 calc R . .
C28 C -0.1051(3) -0.0250(4) 0.1132(3) 0.0936(18) Uani 1 1 d . . .
H28A H -0.0850 -0.0134 0.0807 0.112 Uiso 1 1 calc R . .
H28B H -0.1376 0.0217 0.0974 0.112 Uiso 1 1 calc R . .
O51 O 0.1179(3) 0.2345(5) 0.5029(4) 0.0587(6) Uiso 0.465(6) 1 d PD A 1
C52 C 0.1538(6) 0.1720(9) 0.5615(8) 0.0587(6) Uiso 0.465(6) 1 d PD A 1
H52A H 0.1940 0.1723 0.5666 0.070 Uiso 0.465(6) 1 calc PR A 1
H52B H 0.1373 0.1075 0.5463 0.070 Uiso 0.465(6) 1 calc PR A 1
C53 C 0.1582(4) 0.1994(7) 0.6421(5) 0.0587(6) Uiso 0.465(6) 1 d PD A 1
H53A H 0.1432 0.1476 0.6623 0.070 Uiso 0.465(6) 1 calc PR A 1
H53B H 0.2002 0.2123 0.6827 0.070 Uiso 0.465(6) 1 calc PR A 1
C54 C 0.1229(4) 0.2822(6) 0.6281(5) 0.0587(6) Uiso 0.465(6) 1 d PD A 1
H54A H 0.1479 0.3398 0.6464 0.070 Uiso 0.465(6) 1 calc PR A 1
H54B H 0.0986 0.2783 0.6555 0.070 Uiso 0.465(6) 1 calc PR A 1
C55 C 0.0820(4) 0.2810(7) 0.5323(5) 0.0587(6) Uiso 0.465(6) 1 d PD A 1
H55A H 0.0448 0.2455 0.5164 0.070 Uiso 0.465(6) 1 calc PR A 1
H55B H 0.0718 0.3461 0.5107 0.070 Uiso 0.465(6) 1 calc PR A 1
O51' O 0.1273(3) 0.2653(4) 0.5119(4) 0.0587(6) Uiso 0.535(6) 1 d PD A 2
C52' C 0.1601(5) 0.1830(8) 0.5629(7) 0.0587(6) Uiso 0.535(6) 1 d PD A 2
H52C H 0.2037 0.1925 0.5879 0.070 Uiso 0.535(6) 1 calc PR A 2
H52D H 0.1492 0.1242 0.5306 0.070 Uiso 0.535(6) 1 calc PR A 2
C53' C 0.1406(4) 0.1789(6) 0.6272(5) 0.0587(6) Uiso 0.535(6) 1 d PD A 2
H53C H 0.1324 0.1124 0.6349 0.070 Uiso 0.535(6) 1 calc PR A 2
H53D H 0.1734 0.2021 0.6792 0.070 Uiso 0.535(6) 1 calc PR A 2
C54' C 0.0941(3) 0.2285(6) 0.6074(5) 0.0587(6) Uiso 0.535(6) 1 d PD A 2
H54C H 0.0947 0.2565 0.6557 0.070 Uiso 0.535(6) 1 calc PR A 2
H54D H 0.0576 0.1900 0.5779 0.070 Uiso 0.535(6) 1 calc PR A 2
C55' C 0.0980(4) 0.3143(6) 0.5465(5) 0.0587(6) Uiso 0.535(6) 1 d PD A 2
H55C H 0.0579 0.3354 0.5051 0.070 Uiso 0.535(6) 1 calc PR A 2
H55D H 0.1214 0.3694 0.5781 0.070 Uiso 0.535(6) 1 calc PR A 2

loop_
_atom_site_aniso_label
_atom_site_aniso_U_11
_atom_site_aniso_U_22
_atom_site_aniso_U_33
_atom_site_aniso_U_23
_atom_site_aniso_U_13
_atom_site_aniso_U_12
V1 0.0356(4) 0.0323(4) 0.0373(4) 0.000 0.0222(3) 0.000
O1 0.0496(13) 0.0462(15) 0.0400(13) -0.0023(11) 0.0187(11) 0.0052(10)
O2 0.0412(13) 0.0612(17) 0.0380(13) -0.0049(11) 0.0212(10) -0.0011(11)
O3 0.0582(15) 0.0500(16) 0.0514(15) 0.0025(12) 0.0324(13) -0.0022(12)
Li1 0.041(3) 0.047(3) 0.041(3) -0.002(2) 0.024(2) 0.004(2)
Li2 0.059(5) 0.039(5) 0.068(6) 0.000 0.042(5) 0.000
N1 0.0360(14) 0.0327(16) 0.0373(14) -0.0004(11) 0.0194(11) 0.0001(10)
N2 0.0359(14) 0.0355(16) 0.0437(16) -0.0028(12) 0.0242(12) -0.0008(10)
N3 0.0480(16) 0.0360(16) 0.0497(16) 0.0034(13) 0.0343(13) 0.0015(12)
C1 0.0287(15) 0.042(2) 0.0343(17) -0.0020(14) 0.0152(13) 0.0040(13)
C2 0.027(2) 0.038(3) 0.039(2) 0.000 0.0147(18) 0.000
C3 0.034(2) 0.038(3) 0.051(3) 0.000 0.020(2) 0.000
C4 0.0409(18) 0.0308(19) 0.061(2) -0.0066(17) 0.0201(16) 0.0000(14)
C5 0.0446(19) 0.045(2) 0.045(2) -0.0117(17) 0.0194(16) 0.0016(15)
C6 0.0427(18) 0.044(2) 0.0343(18) -0.0018(15) 0.0172(14) 0.0043(14)
C7 0.052(2) 0.062(3) 0.039(2) -0.0015(17) 0.0156(17) 0.0054(18)
C8 0.061(2) 0.064(3) 0.057(2) 0.011(2) 0.022(2) 0.009(2)
C9 0.095(3) 0.057(3) 0.067(3) 0.007(2) 0.032(3) 0.017(2)
C10 0.048(2) 0.046(2) 0.068(3) -0.0098(19) 0.0283(19) 0.0038(16)
C11 0.0400(19) 0.051(2) 0.053(2) -0.0069(17) 0.0251(16) 0.0019(15)
C12 0.058(2) 0.094(4) 0.071(3) -0.001(3) 0.042(2) -0.005(2)
C13 0.061(3) 0.231(8) 0.060(3) -0.004(4) 0.036(3) -0.008(4)
C14 0.052(2) 0.088(3) 0.039(2) -0.005(2) 0.0231(17) -0.003(2)
C15 0.0445(19) 0.0296(17) 0.054(2) -0.0068(15) 0.0340(17) -0.0010(13)
C16 0.047(2) 0.046(2) 0.057(2) -0.0137(18) 0.0303(18) -0.0064(15)
C17 0.045(2) 0.047(2) 0.077(3) -0.016(2) 0.0349(19) -0.0115(16)
C18 0.051(2) 0.045(2) 0.118(4) -0.005(2) 0.057(3) -0.0053(17)
C19 0.061(2) 0.037(2) 0.087(3) 0.007(2) 0.054(2) 0.0022(17)
C20 0.074(3) 0.070(3) 0.116(4) 0.034(3) 0.072(3) 0.015(2)
C21 0.099(4) 0.072(3) 0.095(4) 0.037(3) 0.077(3) 0.020(3)
C22 0.070(3) 0.055(2) 0.070(3) 0.022(2) 0.049(2) 0.0146(19)
C23 0.061(2) 0.0326(19) 0.057(2) 0.0043(16) 0.0413(19) 0.0047(15)
C24 0.049(2) 0.0323(18) 0.069(2) 0.0005(17) 0.0419(19) 0.0031(15)
C25 0.069(2) 0.041(2) 0.067(3) 0.0015(19) 0.043(2) -0.0024(18)
C26 0.082(4) 0.143(6) 0.107(4) -0.044(4) 0.053(3) -0.062(4)
C27 0.081(3) 0.071(3) 0.068(3) -0.018(3) 0.000(2) 0.020(3)
C28 0.148(5) 0.060(3) 0.051(3) -0.002(2) 0.031(3) 0.020(3)

loop_
_atom_type_symbol
_atom_type_description
_atom_type_scat_dispersion_real
_atom_type_scat_dispersion_imag
_atom_type_scat_source
C C 0.0033 0.0016 'International Tables Vol C Tables 4.2.6.8 and 6.1.1.4'
H H 0.0000 0.0000 'International Tables Vol C Tables 4.2.6.8 and 6.1.1.4'
N N 0.0061 0.0033 'International Tables Vol C Tables 4.2.6.8 and 6.1.1.4'
V V 0.3005 0.5294 'International Tables Vol C Tables 4.2.6.8 and 6.1.1.4'
O O 0.0106 0.0060 'International Tables Vol C Tables 4.2.6.8 and 6.1.1.4'
Li Li -0.0003 0.0001 'International Tables Vol C Tables 4.2.6.8 and 6.1.1.4'

loop_
_geom_angle_atom_site_label_1
_geom_angle_atom_site_label_2
_geom_angle_atom_site_label_3
_geom_angle
_geom_angle_site_symmetry_1
_geom_angle_site_symmetry_3
N2 V1 N2 163.06(15) . 2
N2 V1 N1 97.46(10) . .
N2 V1 N1 95.19(10) 2 .
N2 V1 N1 95.19(10) . 2
N2 V1 N1 97.46(10) 2 2
N1 V1 N1 83.22(15) . 2
N2 V1 N3 86.33(10) . 2
N2 V1 N3 82.43(10) 2 2
N1 V1 N3 172.56(10) . 2
N1 V1 N3 90.08(10) 2 2
N2 V1 N3 82.43(10) . .
N2 V1 N3 86.34(10) 2 .
N1 V1 N3 90.08(10) . .
N1 V1 N3 172.56(10) 2 .
N3 V1 N3 96.78(15) 2 .
N2 V1 Li2 81.53(7) . .
N2 V1 Li2 81.53(7) 2 .
N1 V1 Li2 138.39(7) . .
N1 V1 Li2 138.39(7) 2 .
N3 V1 Li2 48.39(7) 2 .
N3 V1 Li2 48.39(7) . .
N2 V1 Li1 48.88(13) . .
N2 V1 Li1 143.89(13) 2 .
N1 V1 Li1 48.95(13) . .
N1 V1 Li1 83.92(14) 2 .
N3 V1 Li1 133.67(13) 2 .
N3 V1 Li1 89.24(14) . .
Li2 V1 Li1 120.66(12) . .
N2 V1 Li1 143.89(13) . 2
N2 V1 Li1 48.88(13) 2 2
N1 V1 Li1 83.92(14) . 2
N1 V1 Li1 48.95(13) 2 2
N3 V1 Li1 89.24(14) 2 2
N3 V1 Li1 133.67(13) . 2
Li2 V1 Li1 120.66(12) . 2
Li1 V1 Li1 118.7(2) . 2
C7 O1 C10 109.8(3) . .
C7 O1 Li1 125.4(3) . .
C10 O1 Li1 124.4(3) . .
C14 O2 C11 109.4(3) . .
C14 O2 Li1 126.8(3) . .
C11 O2 Li1 120.4(2) . .
C28 O3 C25 109.7(3) . .
C28 O3 Li2 127.9(3) . .
C25 O3 Li2 122.1(2) . .
O1 Li1 O2 96.7(2) . .
O1 Li1 N2 109.3(3) . .
O2 Li1 N2 125.2(3) . .
O1 Li1 N1 126.2(3) . .
O2 Li1 N1 109.0(3) . .
N2 Li1 N1 93.5(2) . .
O1 Li1 C15 112.2(3) . .
O2 Li1 C15 94.9(2) . .
N2 Li1 C15 30.75(12) . .
N1 Li1 C15 111.7(2) . .
O1 Li1 C1 97.8(2) . .
O2 Li1 C1 106.9(2) . .
N2 Li1 C1 115.8(2) . .
N1 Li1 C1 30.15(12) . .
C15 Li1 C1 140.4(2) . .
O1 Li1 V1 127.7(2) . .
O2 Li1 V1 135.6(3) . .
N2 Li1 V1 46.85(12) . .
N1 Li1 V1 47.04(12) . .
C15 Li1 V1 70.98(15) . .
C1 Li1 V1 70.31(14) . .
O3 Li2 O3 96.7(4) . 2
O3 Li2 N3 117.33(10) . .
O3 Li2 N3 114.14(10) 2 .
O3 Li2 N3 114.14(10) . 2
O3 Li2 N3 117.33(10) 2 2
N3 Li2 N3 98.4(4) . 2
O3 Li2 V1 131.6(2) . .
O3 Li2 V1 131.6(2) 2 .
N3 Li2 V1 49.21(19) . .
N3 Li2 V1 49.21(19) 2 .
C1 N1 V1 133.7(2) . .
C1 N1 Li1 99.4(2) . .
V1 N1 Li1 84.01(17) . .
C15 N2 V1 134.9(2) . .
C15 N2 Li1 98.1(2) . .
V1 N2 Li1 84.27(17) . .
C23 N3 Li2 108.2(2) . .
C23 N3 V1 131.1(2) . .
Li2 N3 V1 82.4(2) . .
N1 C1 C6 120.6(3) . .
N1 C1 C2 121.9(3) . .
C6 C1 C2 117.4(3) . .
N1 C1 Li1 50.49(18) . .
C6 C1 Li1 119.5(2) . .
C2 C1 Li1 97.8(2) . .
C3 C2 C1 118.8(2) . .
C3 C2 C1 118.8(2) . 2
C1 C2 C1 122.4(4) . 2
C4 C3 C4 119.9(5) . 2
C4 C3 C2 120.0(2) . .
C4 C3 C2 120.0(2) 2 .
C5 C4 C3 120.4(3) . .
C5 C4 H4A 119.8 . .
C3 C4 H4A 119.8 . .
C4 C5 C6 120.6(3) . .
C4 C5 H5A 119.7 . .
C6 C5 H5A 119.7 . .
C5 C6 C1 122.6(3) . .
C5 C6 H6A 118.7 . .
C1 C6 H6A 118.7 . .
O1 C7 C8 104.5(3) . .
O1 C7 H7A 110.8 . .
C8 C7 H7A 110.8 . .
O1 C7 H7B 110.8 . .
C8 C7 H7B 110.8 . .
H7A C7 H7B 108.9 . .
C9 C8 C7 102.3(3) . .
C9 C8 H8A 111.3 . .
C7 C8 H8A 111.3 . .
C9 C8 H8B 111.3 . .
C7 C8 H8B 111.3 . .
H8A C8 H8B 109.2 . .
C8 C9 C10 104.3(4) . .
C8 C9 H9A 110.9 . .
C10 C9 H9A 110.9 . .
C8 C9 H9B 110.9 . .
C10 C9 H9B 110.9 . .
H9A C9 H9B 108.9 . .
O1 C10 C9 106.2(3) . .
O1 C10 H10A 110.5 . .
C9 C10 H10A 110.5 . .
O1 C10 H10B 110.5 . .
C9 C10 H10B 110.5 . .
H10A C10 H10B 108.7 . .
O2 C11 C12 106.0(3) . .
O2 C11 H11A 110.5 . .
C12 C11 H11A 110.5 . .
O2 C11 H11B 110.5 . .
C12 C11 H11B 110.5 . .
H11A C11 H11B 108.7 . .
C13 C12 C11 104.9(3) . .
C13 C12 H12A 110.8 . .
C11 C12 H12A 110.8 . .
C13 C12 H12B 110.8 . .
C11 C12 H12B 110.8 . .
H12A C12 H12B 108.8 . .
C14 C13 C12 105.5(4) . .
C14 C13 H13A 110.6 . .
C12 C13 H13A 110.6 . .
C14 C13 H13B 110.6 . .
C12 C13 H13B 110.6 . .
H13A C13 H13B 108.8 . .
O2 C14 C13 105.9(3) . .
O2 C14 H14A 110.6 . .
C13 C14 H14A 110.6 . .
O2 C14 H14B 110.6 . .
C13 C14 H14B 110.6 . .
H14A C14 H14B 108.7 . .
N2 C15 C16 120.3(3) . .
N2 C15 C24 121.1(3) . .
C16 C15 C24 118.5(3) . .
N2 C15 Li1 51.19(18) . .
C16 C15 Li1 117.6(3) . .
C24 C15 Li1 98.5(2) . .
C17 C16 C15 122.4(4) . .
C17 C16 H16A 118.8 . .
C15 C16 H16A 118.8 . .
C18 C17 C16 120.0(4) . .
C18 C17 H17A 120.0 . .
C16 C17 H17A 120.0 . .
C17 C18 C19 121.8(3) . .
C17 C18 H18A 119.1 . .
C19 C18 H18A 119.1 . .
C20 C19 C18 121.4(4) . .
C20 C19 C24 119.8(4) . .
C18 C19 C24 118.8(4) . .
C21 C20 C19 120.4(4) . .
C21 C20 H20A 119.8 . .
C19 C20 H20A 119.8 . .
C20 C21 C22 121.1(4) . .
C20 C21 H21A 119.5 . .
C22 C21 H21A 119.5 . .
C23 C22 C21 121.5(4) . .
C23 C22 H22A 119.3 . .
C21 C22 H22A 119.3 . .
C22 C23 N3 120.3(3) . .
C22 C23 C24 118.7(3) . .
N3 C23 C24 121.0(3) . .
C15 C24 C23 123.6(3) . .
C15 C24 C19 118.1(3) . .
C23 C24 C19 118.2(3) . .
O3 C25 C26 106.9(4) . .
O3 C25 H25A 110.3 . .
C26 C25 H25A 110.3 . .
O3 C25 H25B 110.3 . .
C26 C25 H25B 110.3 . .
H25A C25 H25B 108.6 . .
C25 C26 C27 105.3(4) . .
C25 C26 H26A 110.7 . .
C27 C26 H26A 110.7 . .
C25 C26 H26B 110.7 . .
C27 C26 H26B 110.7 . .
H26A C26 H26B 108.8 . .
C26 C27 C28 103.1(4) . .
C26 C27 H27A 111.1 . .
C28 C27 H27A 111.1 . .
C26 C27 H27B 111.1 . .
C28 C27 H27B 111.1 . .
H27A C27 H27B 109.1 . .
O3 C28 C27 105.7(4) . .
O3 C28 H28A 110.6 . .
C27 C28 H28A 110.6 . .
O3 C28 H28B 110.6 . .
C27 C28 H28B 110.6 . .
H28A C28 H28B 108.7 . .
C52 O51 C55 106.7(7) . .
O51 C52 C53 109.9(9) . .
O51 C52 H52A 109.7 . .
C53 C52 H52A 109.7 . .
O51 C52 H52B 109.7 . .
C53 C52 H52B 109.7 . .
H52A C52 H52B 108.2 . .
C54 C53 C52 107.0(7) . .
C54 C53 H53A 110.3 . .
C52 C53 H53A 110.3 . .
C54 C53 H53B 110.3 . .
C52 C53 H53B 110.3 . .
H53A C53 H53B 108.6 . .
C53 C54 C55 102.1(6) . .
C53 C54 H54A 111.3 . .
C55 C54 H54A 111.3 . .
C53 C54 H54B 111.3 . .
C55 C54 H54B 111.3 . .
H54A C54 H54B 109.2 . .
O51 C55 C54 104.6(6) . .
O51 C55 H55A 110.8 . .
C54 C55 H55A 110.8 . .
O51 C55 H55B 110.8 . .
C54 C55 H55B 110.8 . .
H55A C55 H55B 108.9 . .
C55' O51' C52' 110.4(6) . .
O51' C52' C53' 104.2(7) . .
O51' C52' H52C 110.9 . .
C53' C52' H52C 110.9 . .
O51' C52' H52D 110.9 . .
C53' C52' H52D 110.9 . .
H52C C52' H52D 108.9 . .
C54' C53' C52' 111.7(7) . .
C54' C53' H53C 109.3 . .
C52' C53' H53C 109.3 . .
C54' C53' H53D 109.3 . .
C52' C53' H53D 109.3 . .
H53C C53' H53D 107.9 . .
C53' C54' C55' 103.5(6) . .
C53' C54' H54C 111.1 . .
C55' C54' H54C 111.1 . .
C53' C54' H54D 111.1 . .
C55' C54' H54D 111.1 . .
H54C C54' H54D 109.0 . .
O51' C55' C54' 100.7(5) . .
O51' C55' H55C 111.6 . .
C54' C55' H55C 111.6 . .
O51' C55' H55D 111.6 . .
C54' C55' H55D 111.6 . .
H55C C55' H55D 109.4 . .

loop_
_geom_bond_atom_site_label_1
_geom_bond_atom_site_label_2
_geom_bond_distance
_geom_bond_site_symmetry_2
V1 N2 2.047(2) .
V1 N2 2.047(2) 2
V1 N1 2.054(3) .
V1 N1 2.054(3) 2
V1 N3 2.094(3) 2
V1 N3 2.094(3) .
V1 Li2 2.741(9) .
V1 Li1 2.792(5) .
V1 Li1 2.792(5) 2
O1 C7 1.432(4) .
O1 C10 1.435(4) .
O1 Li1 1.931(6) .
O2 C14 1.437(4) .
O2 C11 1.440(4) .
O2 Li1 1.945(6) .
O3 C28 1.399(5) .
O3 C25 1.427(4) .
O3 Li2 1.959(6) .
Li1 N2 2.113(6) .
Li1 N1 2.117(6) .
Li1 C15 2.685(7) .
Li1 C1 2.707(6) .
Li2 O3 1.959(6) 2
Li2 N3 2.068(6) .
Li2 N3 2.068(6) 2
N1 C1 1.378(4) .
N2 C15 1.387(4) .
N3 C23 1.393(4) .
C1 C6 1.407(4) .
C1 C2 1.451(4) .
C2 C3 1.428(7) .
C2 C1 1.451(4) 2
C3 C4 1.417(4) .
C3 C4 1.417(4) 2
C4 C5 1.368(5) .
C4 H4A 0.9500 .
C5 C6 1.384(5) .
C5 H5A 0.9500 .
C6 H6A 0.9500 .
C7 C8 1.507(6) .
C7 H7A 0.9900 .
C7 H7B 0.9900 .
C8 C9 1.498(6) .
C8 H8A 0.9900 .
C8 H8B 0.9900 .
C9 C10 1.498(6) .
C9 H9A 0.9900 .
C9 H9B 0.9900 .
C10 H10A 0.9900 .
C10 H10B 0.9900 .
C11 C12 1.500(5) .
C11 H11A 0.9900 .
C11 H11B 0.9900 .
C12 C13 1.475(7) .
C12 H12A 0.9900 .
C12 H12B 0.9900 .
C13 C14 1.457(6) .
C13 H13A 0.9900 .
C13 H13B 0.9900 .
C14 H14A 0.9900 .
C14 H14B 0.9900 .
C15 C16 1.403(5) .
C15 C24 1.434(5) .
C16 C17 1.385(5) .
C16 H16A 0.9500 .
C17 C18 1.349(6) .
C17 H17A 0.9500 .
C18 C19 1.422(6) .
C18 H18A 0.9500 .
C19 C20 1.403(6) .
C19 C24 1.448(5) .
C20 C21 1.365(7) .
C20 H20A 0.9500 .
C21 C22 1.401(6) .
C21 H21A 0.9500 .
C22 C23 1.387(5) .
C22 H22A 0.9500 .
C23 C24 1.444(5) .
C25 C26 1.490(6) .
C25 H25A 0.9900 .
C25 H25B 0.9900 .
C26 C27 1.500(7) .
C26 H26A 0.9900 .
C26 H26B 0.9900 .
C27 C28 1.500(7) .
C27 H27A 0.9900 .
C27 H27B 0.9900 .
C28 H28A 0.9900 .
C28 H28B 0.9900 .
O51 C52 1.367(13) .
O51 C55 1.447(10) .
C52 C53 1.526(13) .
C52 H52A 0.9900 .
C52 H52B 0.9900 .
C53 C54 1.427(11) .
C53 H53A 0.9900 .
C53 H53B 0.9900 .
C54 C55 1.594(10) .
C54 H54A 0.9900 .
C54 H54B 0.9900 .
C55 H55A 0.9900 .
C55 H55B 0.9900 .
O51' C55' 1.398(9) .
O51' C52' 1.486(12) .
C52' C53' 1.528(11) .
C52' H52C 0.9900 .
C52' H52D 0.9900 .
C53' C54' 1.275(9) .
C53' H53C 0.9900 .
C53' H53D 0.9900 .
C54' C55' 1.712(10) .
C54' H54C 0.9900 .
C54' H54D 0.9900 .
C55' H55C 0.9900 .
C55' H55D 0.9900 .
